data_4060305
loop_
_publ_author_name
'Sanchez-Nieves, J.'
'Frutos, L. M.'
'Royo, P.'
'Castano, O.'
'Herdtweck, E.'

_publ_section_title
;
 Trapping Unstable Terminal Ta-O Multiple Bonds of Monocyclopentadienyl Tantalum
 Complexes with a Lewis Acid
;
_journal_name_full Organometallics
_journal_paper_doi 10.1021/om0490132
_journal_year 2005
_chemical_formula_sum 'C22 H26 S2 Yb2'
_chemical_formula_weight 700.63
_space_group_IT_number 15
_symmetry_cell_setting monoclinic
_symmetry_space_group_name_Hall '-C 2yc'
_symmetry_space_group_name_H-M 'C 1 2/c 1'
_cell_angle_alpha 90.00
_cell_angle_beta 115.418(3)
_cell_angle_gamma 90.00
_cell_formula_units_Z 20
_cell_length_a 29.059(7)
_cell_length_b 27.865(7)
_cell_length_c 17.086(4)
_cell_measurement_temperature 293(2)
_cell_volume 12496(5)
_diffrn_ambient_temperature 293(2)
_exptl_crystal_density_diffrn 1.862
_cod_depositor_comments
;
The following automatic conversions were performed:
'_symmetry_cell_setting' value 'Monoclinic' changed to 'monoclinic'
according to '/home/saulius/struct/CIF-dictionaries/cif_core.dic'
dictionary named 'cif_core.dic' version 2.4.1 from 2010-06-29.

Automatic conversion script
Id: cif_fix_enum 1527 2010-12-29 10:47:43Z saulius 
;
_cod_original_sg_symbol_H-M 'C 2/c'
_cod_database_code 4060305

loop_
_symmetry_equiv_pos_as_xyz
'x, y, z'
'-x, y, -z+1/2'
'x+1/2, y+1/2, z'
'-x+1/2, y+1/2, -z+1/2'
'-x, -y, -z'
'x, -y, z-1/2'
'-x+1/2, -y+1/2, -z'
'x+1/2, -y+1/2, z-1/2'

loop_
_atom_site_label
_atom_site_type_symbol
_atom_site_fract_x
_atom_site_fract_y
_atom_site_fract_z
_atom_site_U_iso_or_equiv
_atom_site_adp_type
_atom_site_occupancy
_atom_site_symmetry_multiplicity
_atom_site_calc_flag
_atom_site_refinement_flags
_atom_site_disorder_assembly
_atom_site_disorder_group
Yb1 Yb 0.22448(2) 0.63217(2) -0.07639(4) 0.04249(15) Uani 1 1 d . . .
Yb2 Yb 0.30907(2) 0.53148(2) 0.09450(3) 0.04106(14) Uani 1 1 d . . .
S1 S 0.22534(12) 0.53542(13) -0.0581(2) 0.0505(9) Uani 1 1 d . . .
S2 S 0.30764(12) 0.62827(12) 0.0770(2) 0.0481(9) Uani 1 1 d . . .
C1 C 0.1409(10) 0.6259(7) -0.056(3) 0.109(8) Uani 1 1 d . . .
H1A H 0.1243 0.5959 -0.0520 0.131 Uiso 1 1 calc R . .
C2 C 0.1294(7) 0.6518(13) -0.1293(15) 0.109(9) Uani 1 1 d . . .
H2A H 0.1027 0.6436 -0.1866 0.131 Uiso 1 1 calc R . .
C3 C 0.1519(10) 0.6932(10) -0.1080(18) 0.110(8) Uani 1 1 d . . .
H3A H 0.1449 0.7209 -0.1469 0.132 Uiso 1 1 calc R . .
C4 C 0.1805(8) 0.6944(10) -0.020(2) 0.108(8) Uani 1 1 d . . .
H4A H 0.1972 0.7233 0.0126 0.129 Uiso 1 1 calc R . .
C5 C 0.1757(10) 0.6533(14) 0.0165(15) 0.125(11) Uani 1 1 d . . .
H5A H 0.1863 0.6468 0.0782 0.150 Uiso 1 1 calc R . .
C6 C 0.2305(7) 0.6196(7) -0.2218(10) 0.072(5) Uani 1 1 d . . .
H6A H 0.2138 0.5942 -0.2641 0.086 Uiso 1 1 calc R . .
C7 C 0.2126(6) 0.6658(8) -0.2243(11) 0.082(6) Uani 1 1 d . . .
H7A H 0.1805 0.6783 -0.2689 0.098 Uiso 1 1 calc R . .
C8 C 0.2489(9) 0.6924(5) -0.1646(12) 0.077(5) Uani 1 1 d . . .
H8A H 0.2486 0.7274 -0.1595 0.092 Uiso 1 1 calc R . .
C9 C 0.2914(6) 0.6630(8) -0.1273(10) 0.081(6) Uani 1 1 d . . .
H9A H 0.3259 0.6738 -0.0892 0.097 Uiso 1 1 calc R . .
C10 C 0.2790(7) 0.6194(6) -0.1617(11) 0.067(5) Uani 1 1 d . . .
H10A H 0.3032 0.5930 -0.1520 0.080 Uiso 1 1 calc R . .
C11 C 0.2936(8) 0.4706(6) 0.1927(12) 0.080(5) Uani 1 1 d . . .
H11A H 0.3004 0.4361 0.1938 0.096 Uiso 1 1 calc R . .
C12 C 0.3257(6) 0.5034(7) 0.2485(9) 0.066(4) Uani 1 1 d . . .
H12A H 0.3593 0.4961 0.2951 0.079 Uiso 1 1 calc R . .
C13 C 0.3005(6) 0.5467(5) 0.2375(9) 0.057(4) Uani 1 1 d . . .
H13A H 0.3130 0.5749 0.2748 0.068 Uiso 1 1 calc R . .
C14 C 0.2508(5) 0.5401(5) 0.1728(8) 0.052(4) Uani 1 1 d . . .
H14A H 0.2228 0.5631 0.1576 0.063 Uiso 1 1 calc R . .
C15 C 0.2459(7) 0.4924(7) 0.1450(9) 0.076(5) Uani 1 1 d . . .
H15A H 0.2140 0.4760 0.1082 0.091 Uiso 1 1 calc R . .
C16 C 0.3843(8) 0.5396(8) 0.0531(18) 0.103(7) Uani 1 1 d . . .
H16A H 0.3938 0.5698 0.0345 0.123 Uiso 1 1 calc R . .
C17 C 0.3556(8) 0.5063(10) -0.0010(12) 0.094(7) Uani 1 1 d . . .
H17A H 0.3410 0.5082 -0.0644 0.113 Uiso 1 1 calc R . .
C18 C 0.3550(7) 0.4662(8) 0.0459(17) 0.092(6) Uani 1 1 d . . .
H18A H 0.3412 0.4347 0.0220 0.110 Uiso 1 1 calc R . .
C19 C 0.3869(8) 0.4764(10) 0.1332(15) 0.105(8) Uani 1 1 d . . .
H19A H 0.3997 0.4530 0.1807 0.127 Uiso 1 1 calc R . .
C20 C 0.4048(6) 0.5242(11) 0.1366(14) 0.102(7) Uani 1 1 d . . .
H20A H 0.4324 0.5396 0.1861 0.123 Uiso 1 1 calc R . .
C21 C 0.3028(6) 0.6642(5) 0.1621(8) 0.070(4) Uani 1 1 d . . .
H21A H 0.3025 0.6976 0.1483 0.104 Uiso 1 1 calc R . .
H21B H 0.3314 0.6576 0.2163 0.104 Uiso 1 1 calc R . .
H21C H 0.2718 0.6563 0.1665 0.104 Uiso 1 1 calc R . .
C22 C 0.2285(6) 0.5018(5) -0.1490(8) 0.079(5) Uani 1 1 d . . .
H22A H 0.2287 0.4680 -0.1382 0.119 Uiso 1 1 calc R . .
H22B H 0.2591 0.5104 -0.1542 0.119 Uiso 1 1 calc R . .
H22C H 0.1994 0.5096 -0.2018 0.119 Uiso 1 1 calc R . .
Yb3 Yb 0.50564(2) 0.77750(2) 0.50297(4) 0.04763(16) Uani 1 1 d . . .
Yb4 Yb 0.49768(2) 0.63428(2) 0.50242(4) 0.04453(15) Uani 1 1 d . . .
S3 S 0.56036(12) 0.70203(12) 0.4881(2) 0.0491(9) Uani 1 1 d . . .
S4 S 0.44533(12) 0.70931(13) 0.5251(2) 0.0472(9) Uani 1 1 d . . .
C23 C 0.4606(10) 0.7758(7) 0.3359(10) 0.097(6) Uani 1 1 d . . .
H23A H 0.4600 0.7490 0.2984 0.117 Uiso 1 1 calc R . .
C24 C 0.4242(6) 0.7871(9) 0.3607(11) 0.086(6) Uani 1 1 d . . .
H24A H 0.3929 0.7684 0.3458 0.103 Uiso 1 1 calc R . .
C25 C 0.4330(8) 0.8317(8) 0.3996(11) 0.083(6) Uani 1 1 d . . .
H25A H 0.4091 0.8496 0.4150 0.100 Uiso 1 1 calc R . .
C26 C 0.4743(9) 0.8492(7) 0.3968(12) 0.097(6) Uani 1 1 d . . .
H26A H 0.4863 0.8824 0.4106 0.117 Uiso 1 1 calc R . .
C27 C 0.4935(7) 0.8153(10) 0.3583(13) 0.103(8) Uani 1 1 d . . .
H27A H 0.5204 0.8209 0.3394 0.123 Uiso 1 1 calc R . .
C28 C 0.5248(9) 0.8107(13) 0.6536(13) 0.109(9) Uani 1 1 d . . .
H28A H 0.5015 0.8107 0.6814 0.131 Uiso 1 1 calc R . .
C29 C 0.5342(12) 0.8481(7) 0.6116(14) 0.113(8) Uani 1 1 d . . .
H29A H 0.5181 0.8799 0.6025 0.135 Uiso 1 1 calc R . .
C30 C 0.5746(11) 0.8365(12) 0.5985(17) 0.120(10) Uani 1 1 d . . .
H30A H 0.5928 0.8587 0.5772 0.144 Uiso 1 1 calc R . .
C31 C 0.5912(9) 0.7949(14) 0.632(2) 0.135(13) Uani 1 1 d . . .
H31A H 0.6240 0.7811 0.6400 0.162 Uiso 1 1 calc R . .
C32 C 0.5617(12) 0.7784(8) 0.6665(13) 0.110(8) Uani 1 1 d . . .
H32A H 0.5693 0.7504 0.7049 0.132 Uiso 1 1 calc R . .
C33 C 0.5783(5) 0.6083(8) 0.6359(10) 0.079(6) Uani 1 1 d . . .
H33A H 0.6133 0.6171 0.6479 0.095 Uiso 1 1 calc R . .
C34 C 0.5532(7) 0.5671(6) 0.5935(10) 0.073(5) Uani 1 1 d . . .
H34A H 0.5681 0.5414 0.5725 0.088 Uiso 1 1 calc R . .
C35 C 0.5091(7) 0.5633(7) 0.6070(12) 0.091(6) Uani 1 1 d . . .
H35A H 0.4870 0.5350 0.5940 0.109 Uiso 1 1 calc R . .
C36 C 0.5064(6) 0.6015(7) 0.6513(10) 0.071(5) Uani 1 1 d . . .
H36A H 0.4809 0.6059 0.6739 0.085 Uiso 1 1 calc R . .
C37 C 0.5476(6) 0.6311(6) 0.6698(9) 0.069(4) Uani 1 1 d . . .
H37A H 0.5573 0.6587 0.7093 0.083 Uiso 1 1 calc R . .
C38 C 0.4137(5) 0.6226(9) 0.3669(11) 0.086(6) Uani 1 1 d . . .
H38A H 0.3805 0.6363 0.3564 0.103 Uiso 1 1 calc R . .
C39 C 0.4329(10) 0.5756(9) 0.4030(11) 0.114(8) Uani 1 1 d . . .
H39A H 0.4150 0.5501 0.4185 0.137 Uiso 1 1 calc R . .
C40 C 0.4746(9) 0.5711(8) 0.3840(15) 0.107(7) Uani 1 1 d . . .
H40A H 0.4937 0.5411 0.3917 0.128 Uiso 1 1 calc R . .
C41 C 0.4818(8) 0.6065(9) 0.3473(11) 0.087(6) Uani 1 1 d . . .
H41A H 0.5076 0.6079 0.3248 0.104 Uiso 1 1 calc R . .
C42 C 0.4479(8) 0.6401(7) 0.3348(10) 0.076(5) Uani 1 1 d . . .
H42A H 0.4433 0.6692 0.2999 0.092 Uiso 1 1 calc R . .
C43 C 0.5681(5) 0.7011(5) 0.3883(9) 0.072(5) Uani 1 1 d . . .
H43A H 0.5878 0.6736 0.3879 0.108 Uiso 1 1 calc R . .
H43B H 0.5854 0.7298 0.3844 0.108 Uiso 1 1 calc R . .
H43C H 0.5353 0.6996 0.3398 0.108 Uiso 1 1 calc R . .
C44 C 0.4433(5) 0.7091(5) 0.6296(8) 0.063(4) Uani 1 1 d . . .
H44A H 0.4211 0.6839 0.6310 0.094 Uiso 1 1 calc R . .
H44B H 0.4308 0.7395 0.6388 0.094 Uiso 1 1 calc R . .
H44C H 0.4770 0.7038 0.6744 0.094 Uiso 1 1 calc R . .
Yb5 Yb 0.22393(2) 0.30946(2) 0.92786(4) 0.04085(15) Uani 1 1 d . . .
S5 S 0.30257(12) 0.28390(12) 1.0789(2) 0.0480(9) Uani 1 1 d . . .
C45 C 0.2990(6) 0.3235(9) 0.8870(11) 0.081(6) Uani 1 1 d . . .
H45A H 0.3351 0.3258 0.9279 0.098 Uiso 1 1 calc R . .
C46 C 0.2652(8) 0.3626(6) 0.8529(12) 0.075(5) Uani 1 1 d . . .
H46A H 0.2737 0.3967 0.8644 0.090 Uiso 1 1 calc R . .
C47 C 0.2227(7) 0.3445(8) 0.7889(12) 0.076(5) Uani 1 1 d . . .
H47A H 0.1948 0.3638 0.7468 0.091 Uiso 1 1 calc R . .
C48 C 0.2289(7) 0.2955(8) 0.7812(11) 0.082(5) Uani 1 1 d . . .
H48A H 0.2061 0.2749 0.7340 0.098 Uiso 1 1 calc R . .
C49 C 0.2749(8) 0.2832(6) 0.8415(12) 0.073(5) Uani 1 1 d . . .
H49A H 0.2910 0.2517 0.8459 0.087 Uiso 1 1 calc R . .
C50 C 0.1874(8) 0.3462(9) 1.0292(12) 0.089(6) Uani 1 1 d . . .
H50A H 0.2019 0.3415 1.0920 0.107 Uiso 1 1 calc R . .
C51 C 0.1471(8) 0.3200(6) 0.9685(17) 0.081(6) Uani 1 1 d . . .
H51A H 0.1290 0.2939 0.9817 0.098 Uiso 1 1 calc R . .
C52 C 0.1335(6) 0.3402(8) 0.8911(12) 0.078(5) Uani 1 1 d . . .
H52A H 0.1030 0.3317 0.8388 0.093 Uiso 1 1 calc R . .
C53 C 0.1627(10) 0.3799(7) 0.8997(18) 0.110(8) Uani 1 1 d . . .
H53A H 0.1560 0.4051 0.8560 0.132 Uiso 1 1 calc R . .
C54 C 0.1982(8) 0.3830(8) 0.9897(19) 0.104(8) Uani 1 1 d . . .
H54A H 0.2200 0.4105 1.0182 0.124 Uiso 1 1 calc R . .
C55 C 0.3082(5) 0.3163(5) 1.1756(8) 0.067(4) Uani 1 1 d . . .
H55A H 0.3371 0.3045 1.2252 0.101 Uiso 1 1 calc R . .
H55B H 0.2779 0.3115 1.1839 0.101 Uiso 1 1 calc R . .
H55C H 0.3126 0.3499 1.1684 0.101 Uiso 1 1 calc R . .

loop_
_atom_site_aniso_label
_atom_site_aniso_U_11
_atom_site_aniso_U_22
_atom_site_aniso_U_33
_atom_site_aniso_U_23
_atom_site_aniso_U_13
_atom_site_aniso_U_12
Yb1 0.0453(3) 0.0498(4) 0.0352(3) 0.0061(3) 0.0200(3) 0.0103(3)
Yb2 0.0465(3) 0.0453(3) 0.0359(3) 0.0040(3) 0.0220(3) 0.0052(3)
S1 0.057(2) 0.055(2) 0.0376(19) -0.0013(18) 0.0183(16) 0.000(2)
S2 0.056(2) 0.048(2) 0.038(2) 0.0006(17) 0.0179(16) -0.0017(19)
C1 0.100(16) 0.080(15) 0.21(3) 0.019(19) 0.13(2) 0.014(14)
C2 0.060(12) 0.19(3) 0.066(15) -0.018(19) 0.014(11) 0.014(16)
C3 0.101(18) 0.13(2) 0.10(2) 0.047(18) 0.047(16) 0.095(17)
C4 0.082(15) 0.12(2) 0.13(2) -0.065(18) 0.061(17) -0.001(15)
C5 0.103(18) 0.23(3) 0.078(17) 0.05(2) 0.073(16) 0.10(2)
C6 0.096(13) 0.087(14) 0.038(9) -0.009(10) 0.035(10) -0.027(12)
C7 0.080(12) 0.129(18) 0.041(10) 0.042(12) 0.030(9) 0.049(13)
C8 0.143(17) 0.036(10) 0.064(12) 0.011(9) 0.058(13) 0.019(11)
C9 0.069(11) 0.138(18) 0.036(9) -0.006(11) 0.024(8) -0.048(13)
C10 0.075(12) 0.086(14) 0.054(11) 0.007(10) 0.042(10) 0.021(11)
C11 0.120(15) 0.057(11) 0.090(14) 0.029(11) 0.071(13) 0.029(12)
C12 0.064(10) 0.093(13) 0.040(9) 0.017(10) 0.021(8) 0.018(11)
C13 0.075(10) 0.065(11) 0.036(8) -0.013(7) 0.030(8) -0.011(9)
C14 0.054(9) 0.076(12) 0.041(8) 0.017(8) 0.033(7) 0.015(8)
C15 0.100(13) 0.102(14) 0.042(9) -0.028(10) 0.045(9) -0.066(12)
C16 0.095(15) 0.13(2) 0.12(2) 0.048(17) 0.091(15) 0.043(15)
C17 0.094(14) 0.14(2) 0.055(12) -0.001(14) 0.037(11) 0.044(15)
C18 0.084(13) 0.082(15) 0.121(19) -0.037(15) 0.055(14) 0.008(12)
C19 0.091(16) 0.16(2) 0.086(17) 0.052(18) 0.060(14) 0.078(16)
C20 0.049(10) 0.18(2) 0.085(16) -0.035(19) 0.036(10) 0.010(15)
C21 0.109(12) 0.050(10) 0.038(9) -0.012(7) 0.020(9) 0.003(9)
C22 0.121(13) 0.064(10) 0.048(9) -0.015(9) 0.032(9) -0.008(11)
Yb3 0.0482(3) 0.0547(4) 0.0383(3) 0.0030(3) 0.0169(3) 0.0024(3)
Yb4 0.0420(3) 0.0508(4) 0.0401(3) 0.0008(3) 0.0169(3) 0.0000(3)
S3 0.0396(18) 0.061(2) 0.049(2) 0.0049(18) 0.0212(16) 0.0001(18)
S4 0.0423(18) 0.062(2) 0.0386(19) 0.0011(18) 0.0188(15) 0.0036(18)
C23 0.126(18) 0.099(17) 0.037(10) 0.012(10) 0.008(11) 0.000(15)
C24 0.051(10) 0.14(2) 0.047(11) 0.044(12) 0.001(9) 0.018(13)
C25 0.096(15) 0.096(16) 0.064(13) 0.025(11) 0.040(12) 0.034(13)
C26 0.129(18) 0.084(15) 0.071(14) 0.032(11) 0.036(13) 0.008(14)
C27 0.081(13) 0.18(2) 0.074(13) 0.093(15) 0.057(12) 0.074(16)
C28 0.105(17) 0.19(3) 0.048(12) -0.065(15) 0.049(12) -0.079(19)
C29 0.17(3) 0.057(14) 0.083(16) -0.022(12) 0.032(16) 0.020(16)
C30 0.11(2) 0.13(2) 0.12(2) -0.07(2) 0.061(19) -0.060(19)
C31 0.059(14) 0.18(3) 0.14(3) -0.10(3) 0.023(16) -0.03(2)
C32 0.111(19) 0.095(18) 0.062(14) -0.019(12) -0.023(13) 0.000(17)
C33 0.026(7) 0.148(18) 0.057(11) 0.046(11) 0.013(7) 0.019(10)
C34 0.093(13) 0.063(12) 0.065(11) 0.019(10) 0.036(10) 0.033(10)
C35 0.118(16) 0.077(14) 0.085(14) 0.023(11) 0.050(13) -0.013(13)
C36 0.074(11) 0.089(14) 0.053(11) 0.020(10) 0.031(9) 0.008(11)
C37 0.077(11) 0.075(12) 0.043(9) 0.021(9) 0.014(8) 0.015(11)
C38 0.032(8) 0.142(19) 0.057(11) -0.053(12) -0.007(8) 0.013(11)
C39 0.123(18) 0.12(2) 0.066(13) -0.020(14) 0.012(13) -0.085(17)
C40 0.117(18) 0.075(16) 0.12(2) -0.044(15) 0.044(15) 0.004(15)
C41 0.093(15) 0.103(17) 0.048(11) -0.017(12) 0.016(10) -0.013(16)
C42 0.076(12) 0.072(13) 0.048(10) -0.013(9) -0.006(9) -0.008(11)
C43 0.061(9) 0.096(13) 0.080(12) 0.003(9) 0.051(9) 0.004(9)
C44 0.073(9) 0.088(11) 0.039(8) 0.009(8) 0.035(8) 0.011(9)
Yb5 0.0434(3) 0.0429(4) 0.0399(3) -0.0021(3) 0.0213(3) -0.0035(3)
S5 0.0498(19) 0.050(2) 0.043(2) -0.0087(18) 0.0192(16) -0.0097(19)
C45 0.048(9) 0.144(18) 0.064(12) 0.032(13) 0.036(9) -0.003(12)
C46 0.108(14) 0.071(13) 0.071(13) -0.011(11) 0.062(12) -0.040(13)
C47 0.100(14) 0.097(15) 0.053(12) 0.041(11) 0.053(11) 0.025(13)
C48 0.086(13) 0.126(19) 0.040(10) -0.003(12) 0.033(10) -0.004(14)
C49 0.110(15) 0.065(12) 0.071(13) -0.001(11) 0.065(12) -0.001(12)
C50 0.074(13) 0.15(2) 0.055(12) -0.013(14) 0.036(11) 0.036(14)
C51 0.094(14) 0.056(11) 0.138(19) 0.004(13) 0.091(15) 0.009(11)
C52 0.053(10) 0.100(16) 0.062(12) -0.027(11) 0.008(9) 0.009(11)
C53 0.16(2) 0.061(13) 0.17(2) 0.063(15) 0.13(2) 0.066(14)
C54 0.091(15) 0.081(16) 0.15(2) -0.072(16) 0.059(17) -0.024(13)
C55 0.075(10) 0.053(9) 0.053(10) -0.021(8) 0.009(8) 0.000(9)

loop_
_geom_bond_atom_site_label_1
_geom_bond_atom_site_label_2
_geom_bond_distance
_geom_bond_site_symmetry_2
_geom_bond_publ_flag
Yb1 C8 2.552(15) . ?
Yb1 C2 2.570(18) . ?
Yb1 C4 2.574(16) . ?
Yb1 C7 2.576(14) . ?
Yb1 C3 2.579(16) . ?
Yb1 C6 2.588(13) . ?
Yb1 C9 2.595(13) . ?
Yb1 C10 2.597(12) . ?
Yb1 C1 2.604(14) . ?
Yb1 C5 2.609(16) . ?
Yb1 S2 2.699(3) . ?
Yb1 S1 2.713(4) . ?
Yb2 C11 2.557(14) . ?
Yb2 C20 2.564(15) . ?
Yb2 C19 2.574(16) . ?
Yb2 C16 2.579(14) . ?
Yb2 C14 2.580(10) . ?
Yb2 C15 2.582(12) . ?
Yb2 C12 2.584(13) . ?
Yb2 C18 2.594(15) . ?
Yb2 C13 2.595(12) . ?
Yb2 C17 2.622(15) . ?
Yb2 S1 2.698(3) . ?
Yb2 S2 2.712(3) . ?
S1 C22 1.850(12) . ?
S2 C21 1.820(12) . ?
C1 C2 1.36(3) . ?
C1 C5 1.44(3) . ?
C2 C3 1.30(3) . ?
C3 C4 1.37(3) . ?
C4 C5 1.34(3) . ?
C6 C10 1.341(19) . ?
C6 C7 1.38(2) . ?
C7 C8 1.33(2) . ?
C8 C9 1.39(2) . ?
C9 C10 1.33(2) . ?
C11 C12 1.36(2) . ?
C11 C15 1.41(2) . ?
C12 C13 1.383(18) . ?
C13 C14 1.404(17) . ?
C14 C15 1.397(18) . ?
C16 C17 1.32(2) . ?
C16 C20 1.36(2) . ?
C17 C18 1.38(2) . ?
C18 C19 1.41(2) . ?
C19 C20 1.42(2) . ?
Yb3 C28 2.560(15) . ?
Yb3 C32 2.561(18) . ?
Yb3 C31 2.56(2) . ?
Yb3 C30 2.56(2) . ?
Yb3 C27 2.568(14) . ?
Yb3 C24 2.578(15) . ?
Yb3 C25 2.579(17) . ?
Yb3 C23 2.580(16) . ?
Yb3 C29 2.586(17) . ?
Yb3 C26 2.587(16) . ?
Yb3 S3 2.713(3) . ?
Yb3 S4 2.719(3) . ?
Yb4 C39 2.522(16) . ?
Yb4 C34 2.524(14) . ?
Yb4 C40 2.544(18) . ?
Yb4 C38 2.564(13) . ?
Yb4 C33 2.574(13) . ?
Yb4 C35 2.589(16) . ?
Yb4 C37 2.593(14) . ?
Yb4 C42 2.601(15) . ?
Yb4 C41 2.604(17) . ?
Yb4 C36 2.612(14) . ?
Yb4 S3 2.706(3) . ?
Yb4 S4 2.710(3) . ?
S3 C43 1.814(13) . ?
S4 C44 1.812(11) . ?
C23 C24 1.34(2) . ?
C23 C27 1.40(2) . ?
C24 C25 1.38(2) . ?
C25 C26 1.32(2) . ?
C26 C27 1.40(2) . ?
C28 C32 1.34(3) . ?
C28 C29 1.36(2) . ?
C29 C30 1.33(3) . ?
C30 C31 1.29(3) . ?
C31 C32 1.32(3) . ?
C33 C34 1.38(2) . ?
C33 C37 1.406(19) . ?
C34 C35 1.401(19) . ?
C35 C36 1.33(2) . ?
C36 C37 1.376(19) . ?
C38 C42 1.41(2) . ?
C38 C39 1.45(2) . ?
C39 C40 1.39(2) . ?
C40 C41 1.23(2) . ?
C41 C42 1.31(2) . ?
Yb5 C47 2.553(14) . ?
Yb5 C53 2.554(15) . ?
Yb5 C54 2.558(16) . ?
Yb5 C46 2.567(13) . ?
Yb5 C52 2.573(14) . ?
Yb5 C45 2.590(12) . ?
Yb5 C50 2.596(14) . ?
Yb5 C48 2.600(14) . ?
Yb5 C49 2.605(14) . ?
Yb5 C51 2.623(13) . ?
Yb5 S5 2.701(3) 7_557 ?
Yb5 S5 2.707(3) . ?
S5 C55 1.826(12) . ?
S5 Yb5 2.701(3) 7_557 ?
C45 C49 1.38(2) . ?
C45 C46 1.42(2) . ?
C46 C47 1.35(2) . ?
C47 C48 1.39(2) . ?
C48 C49 1.34(2) . ?
C50 C54 1.34(2) . ?
C50 C51 1.39(2) . ?
C51 C52 1.33(2) . ?
C52 C53 1.37(2) . ?
C53 C54 1.44(3) . ?
